data_2234085
loop_
_publ_author_name
'Journot, Guillaume'
'Neier, Reinhard'
'Stoeckli-Evans, Helen'

_publ_section_title
;
 4-Methoxybenzoyl-<i>meso</i>-octamethylcalix[2]pyrrolidino[2]pyrrole: an
 acyl chloride derivative of a partially reduced calix[4]pyrrole
;
_journal_coeditor_code AA2052
_journal_issue 4
_journal_name_full 'Acta Crystallographica Section E'
_journal_page_first o929
_journal_page_last o930
_journal_paper_doi 10.1107/S1600536812008008
_journal_volume 68
_journal_year 2012
_chemical_formula_iupac 'C36 H50 N4 O2'
_chemical_formula_moiety 'C36 H50 N4 O2'
_chemical_formula_sum 'C36 H50 N4 O2'
_chemical_formula_weight 570.80
_chemical_melting_point 488
_chemical_name_common
;
4-Methoxybenzoyl-meso-octamethylcalix[2]pyrrolidino[2]pyrrole
;
_chemical_name_systematic
;
21-[(4-methoxyphenyl)carbonyl]-2,2,7,7,12,12,17,17-octamethyl-21,22,23,24-
tetraazapentacyclo[16.2.1.1^3,6^.1^8,11^.1^13,16^]tetracosa-3,5,13,15-tetraene
;
_space_group_IT_number 14
_symmetry_cell_setting monoclinic
_symmetry_space_group_name_Hall '-P 2yn'
_symmetry_space_group_name_H-M 'P 1 21/n 1'
_atom_sites_solution_hydrogens geom
_atom_sites_solution_primary direct
_atom_sites_solution_secondary difmap
_audit_creation_method SHELXL97
_cell_angle_alpha 90.00
_cell_angle_beta 98.629(3)
_cell_angle_gamma 90.00
_cell_formula_units_Z 4
_cell_length_a 10.3150(4)
_cell_length_b 11.8104(5)
_cell_length_c 26.1856(10)
_cell_measurement_reflns_used 22254
_cell_measurement_temperature 173(2)
_cell_measurement_theta_max 26.06
_cell_measurement_theta_min 1.57
_cell_volume 3153.9(2)
_computing_cell_refinement 'X-AREA (Stoe & Cie, 2009)'
_computing_data_collection 'X-AREA (Stoe & Cie, 2009)'
_computing_data_reduction 'X-RED32 (Stoe & Cie, 2009)'
_computing_molecular_graphics 'PLATON (Spek, 2009)'
_computing_publication_material
;
SHELXL97 (Sheldrick, 2008), PLATON (Spek, 2009) and publCIF
(Westrip, 2010)
;
_computing_structure_refinement 'SHELXL97 (Sheldrick, 2008)'
_computing_structure_solution 'SHELXS97 (Sheldrick, 2008)'
_diffrn_ambient_temperature 173(2)
_diffrn_measured_fraction_theta_full 1.000
_diffrn_measured_fraction_theta_max 0.997
_diffrn_measurement_device '2-circle goniometer'
_diffrn_measurement_device_type 'Stoe IPDS II'
_diffrn_measurement_method '\f and \w'
_diffrn_radiation_monochromator graphite
_diffrn_radiation_source 'fine-focus sealed tube'
_diffrn_radiation_type MoK\a
_diffrn_radiation_wavelength 0.71073
_diffrn_reflns_av_R_equivalents 0.0626
_diffrn_reflns_av_sigmaI/netI 0.0405
_diffrn_reflns_limit_h_max 12
_diffrn_reflns_limit_h_min -12
_diffrn_reflns_limit_k_max 14
_diffrn_reflns_limit_k_min -14
_diffrn_reflns_limit_l_max 31
_diffrn_reflns_limit_l_min -31
_diffrn_reflns_number 33803
_diffrn_reflns_theta_full 25.00
_diffrn_reflns_theta_max 25.64
_diffrn_reflns_theta_min 1.57
_diffrn_standards_decay_% 0
_diffrn_standards_number 0
_exptl_absorpt_coefficient_mu 0.075
_exptl_absorpt_correction_T_max 1.0000
_exptl_absorpt_correction_T_min 0.8932
_exptl_absorpt_correction_type multi-scan
_exptl_absorpt_process_details '(MULABS in PLATON; Spek, 2009)'
_exptl_crystal_colour colourless
_exptl_crystal_density_diffrn 1.202
_exptl_crystal_density_method 'not measured'
_exptl_crystal_description block
_exptl_crystal_F_000 1240
_exptl_crystal_size_max 0.40
_exptl_crystal_size_mid 0.39
_exptl_crystal_size_min 0.39
_refine_diff_density_max 0.195
_refine_diff_density_min -0.165
_refine_ls_extinction_coef 0.0016(3)
_refine_ls_extinction_expression Fc^*^=kFc[1+0.001xFc^2^\l^3^/sin(2\q)]^-1/4^
_refine_ls_extinction_method 'SHELXL97 (Sheldrick, 2008)'
_refine_ls_goodness_of_fit_ref 1.032
_refine_ls_hydrogen_treatment mixed
_refine_ls_matrix_type full
_refine_ls_number_parameters 393
_refine_ls_number_reflns 5943
_refine_ls_number_restraints 0
_refine_ls_restrained_S_all 1.032
_refine_ls_R_factor_all 0.0713
_refine_ls_R_factor_gt 0.0451
_refine_ls_shift/su_max 0.000
_refine_ls_shift/su_mean 0.000
_refine_ls_structure_factor_coef Fsqd
_refine_ls_weighting_details 'calc w = 1/[\s^2^(Fo^2^)+(0.0447P)^2^+0.4659P] where P=(Fo^2^+2Fc^2^)/3'
_refine_ls_weighting_scheme calc
_refine_ls_wR_factor_gt 0.0888
_refine_ls_wR_factor_ref 0.0966
_reflns_number_gt 4470
_reflns_number_total 5943
_reflns_threshold_expression I>2\s(I)
_cod_data_source_file aa2052.cif
_cod_data_source_block I
_cod_original_sg_symbol_H-M 'P 21/n'
_cod_database_code 2234085
_cod_database_fobs_code 2234085

loop_
_symmetry_equiv_pos_site_id
_symmetry_equiv_pos_as_xyz
1 x,y,z
2 1/2-x,1/2+y,1/2-z
3 -x,-y,-z
4 1/2+x,1/2-y,1/2+z

loop_
_atom_site_aniso_label
_atom_site_aniso_U_11
_atom_site_aniso_U_22
_atom_site_aniso_U_33
_atom_site_aniso_U_12
_atom_site_aniso_U_13
_atom_site_aniso_U_23
O1 0.0324(6) 0.0370(7) 0.0197(6) 0.0040(5) -0.0016(5) 0.0026(5)
O2 0.0369(8) 0.0764(11) 0.0524(9) 0.0096(7) 0.0125(7) -0.0272(8)
N1 0.0231(7) 0.0226(7) 0.0193(7) -0.0005(5) 0.0006(5) -0.0018(5)
N2 0.0261(7) 0.0275(7) 0.0185(7) 0.0031(6) 0.0032(5) -0.0056(6)
N3 0.0263(7) 0.0262(7) 0.0191(7) 0.0004(6) 0.0023(6) -0.0022(6)
N4 0.0183(6) 0.0238(7) 0.0238(7) 0.0013(5) 0.0029(5) 0.0001(6)
C1 0.0265(8) 0.0230(8) 0.0240(8) 0.0003(7) -0.0025(7) -0.0062(7)
C2 0.0280(9) 0.0263(9) 0.0214(8) 0.0024(7) -0.0017(7) -0.0041(7)
C3 0.0302(9) 0.0246(8) 0.0167(8) 0.0041(7) -0.0029(6) -0.0010(6)
C4 0.0249(8) 0.0299(9) 0.0218(8) 0.0063(7) 0.0034(7) -0.0011(7)
C5 0.0252(9) 0.0344(10) 0.0258(9) -0.0004(7) 0.0069(7) -0.0030(7)
C6 0.0312(9) 0.0286(9) 0.0235(9) -0.0054(7) 0.0072(7) -0.0011(7)
C7 0.0317(9) 0.0209(8) 0.0246(9) 0.0003(7) 0.0022(7) 0.0027(7)
C8 0.0294(9) 0.0235(9) 0.0248(9) 0.0037(7) 0.0016(7) -0.0005(7)
C9 0.0246(8) 0.0233(8) 0.0251(8) 0.0044(6) 0.0017(7) -0.0021(7)
C10 0.0243(8) 0.0229(8) 0.0218(8) -0.0018(6) 0.0061(6) -0.0042(6)
C11 0.0253(8) 0.0240(9) 0.0213(8) -0.0026(7) 0.0032(6) -0.0011(7)
C12 0.0245(8) 0.0242(9) 0.0213(8) -0.0029(6) 0.0043(6) 0.0020(6)
C13 0.0253(9) 0.0263(9) 0.0324(9) -0.0053(7) 0.0049(7) -0.0018(7)
C14 0.0286(9) 0.0269(9) 0.0344(10) -0.0055(7) -0.0013(7) -0.0040(8)
C15 0.0313(9) 0.0249(9) 0.0279(9) -0.0021(7) -0.0034(7) -0.0005(7)
C16 0.0452(11) 0.0346(10) 0.0260(9) -0.0029(8) 0.0114(8) -0.0014(8)
C17 0.0219(8) 0.0280(9) 0.0359(10) -0.0022(7) 0.0072(7) -0.0056(7)
C18 0.0226(8) 0.0276(9) 0.0358(10) 0.0047(7) -0.0007(7) -0.0057(8)
C19 0.0362(10) 0.0335(10) 0.0335(10) 0.0100(8) 0.0031(8) 0.0022(8)
C20 0.0350(10) 0.0261(9) 0.0316(9) 0.0012(7) 0.0062(8) -0.0026(7)
C21 0.0395(10) 0.0329(10) 0.0206(9) 0.0040(8) -0.0009(7) 0.0039(7)
C22 0.0447(11) 0.0330(10) 0.0234(9) 0.0016(8) 0.0079(8) 0.0022(7)
C23 0.0262(9) 0.0362(10) 0.0325(10) 0.0019(7) -0.0010(7) -0.0056(8)
C24 0.0326(10) 0.0535(13) 0.0407(11) -0.0045(9) 0.0139(8) -0.0092(9)
C25 0.0326(9) 0.0353(10) 0.0269(9) 0.0059(8) 0.0084(7) -0.0044(8)
C26 0.0395(10) 0.0283(9) 0.0221(9) 0.0047(8) 0.0029(7) -0.0066(7)
C27 0.0366(10) 0.0365(10) 0.0260(9) 0.0009(8) -0.0047(7) -0.0080(8)
C28 0.0295(9) 0.0296(10) 0.0255(9) 0.0043(7) -0.0016(7) 0.0000(7)
C29 0.0263(8) 0.0195(8) 0.0235(9) -0.0004(6) 0.0007(7) 0.0003(6)
C30 0.0264(8) 0.0233(8) 0.0208(8) 0.0046(7) -0.0015(6) 0.0032(7)
C31 0.0317(9) 0.0258(9) 0.0294(9) 0.0020(7) 0.0004(7) 0.0000(7)
C32 0.0380(10) 0.0311(9) 0.0281(9) 0.0110(8) -0.0023(8) -0.0077(8)
C33 0.0280(9) 0.0461(11) 0.0290(10) 0.0137(8) 0.0023(7) -0.0056(8)
C34 0.0249(9) 0.0429(11) 0.0396(11) 0.0006(8) 0.0032(8) -0.0080(9)
C35 0.0265(9) 0.0312(9) 0.0292(9) 0.0032(7) -0.0013(7) -0.0064(7)
C36 0.0559(14) 0.0877(19) 0.0634(16) 0.0183(13) 0.0151(12) -0.0374(14)

loop_
_atom_site_type_symbol
_atom_site_label
_atom_site_fract_x
_atom_site_fract_y
_atom_site_fract_z
_atom_site_U_iso_or_equiv
_atom_site_thermal_displace_type
_atom_site_calc_flag
_atom_site_refinement_flags
_atom_site_occupancy
O O1 0.20707(11) 0.58944(10) 0.24279(4) 0.0303(4) Uani . . 1.000
O O2 0.54533(13) 0.47589(14) 0.07206(6) 0.0546(5) Uani . . 1.000
N N1 0.04328(12) 0.64660(11) 0.17968(5) 0.0219(4) Uani . . 1.000
N N2 0.14268(12) 0.82620(11) 0.10133(5) 0.0241(4) Uani . . 1.000
N N3 0.17847(13) 1.07140(11) 0.13942(5) 0.0240(4) Uani . . 1.000
N N4 -0.01564(12) 0.97053(11) 0.19335(5) 0.0220(4) Uani . . 1.000
C C1 -0.03465(15) 0.60651(14) 0.13026(6) 0.0251(5) Uani . . 1.000
C C2 -0.05119(16) 0.69079(14) 0.08382(6) 0.0258(5) Uani . . 1.000
C C3 0.08118(16) 0.73569(13) 0.07453(6) 0.0245(5) Uani . . 1.000
C C4 0.25883(15) 0.85139(14) 0.08367(6) 0.0255(5) Uani . . 1.000
C C5 0.34568(16) 0.94944(15) 0.10384(6) 0.0282(5) Uani . . 1.000
C C6 0.26805(16) 1.06197(14) 0.10030(6) 0.0275(5) Uani . . 1.000
C C7 0.07249(16) 1.14824(14) 0.11697(6) 0.0259(5) Uani . . 1.000
C C8 -0.04038(16) 1.16205(14) 0.14923(6) 0.0262(5) Uani . . 1.000
C C9 -0.09460(15) 1.05203(13) 0.16707(6) 0.0245(5) Uani . . 1.000
C C10 -0.08901(15) 0.88939(13) 0.21376(6) 0.0227(5) Uani . . 1.000
C C11 -0.02631(15) 0.79183(13) 0.24618(6) 0.0236(5) Uani . . 1.000
C C12 -0.04177(15) 0.67167(14) 0.22005(6) 0.0233(5) Uani . . 1.000
C C13 -0.18076(16) 0.64202(14) 0.19360(7) 0.0279(5) Uani . . 1.000
C C14 -0.16030(16) 0.56400(15) 0.14901(7) 0.0306(5) Uani . . 1.000
C C15 0.11827(16) 0.81902(14) 0.26463(7) 0.0288(5) Uani . . 1.000
C C16 -0.09630(18) 0.78299(16) 0.29437(7) 0.0347(6) Uani . . 1.000
C C17 -0.21771(16) 0.92137(14) 0.20026(7) 0.0283(5) Uani . . 1.000
C C18 -0.22099(16) 1.02167(14) 0.17079(7) 0.0292(5) Uani . . 1.000
C C19 -0.15049(17) 1.22845(15) 0.11586(7) 0.0346(6) Uani . . 1.000
C C20 0.01016(17) 1.23347(14) 0.19778(7) 0.0308(5) Uani . . 1.000
C C21 0.04096(17) 1.10045(15) 0.06251(6) 0.0316(6) Uani . . 1.000
C C22 0.17762(17) 1.08058(16) 0.04826(6) 0.0334(6) Uani . . 1.000
C C23 0.41022(16) 0.93032(15) 0.16006(7) 0.0322(6) Uani . . 1.000
C C24 0.45482(18) 0.96246(18) 0.06999(7) 0.0414(7) Uani . . 1.000
C C25 0.27112(17) 0.77462(15) 0.04554(7) 0.0312(5) Uani . . 1.000
C C26 0.16092(17) 0.70252(15) 0.03980(6) 0.0301(5) Uani . . 1.000
C C27 -0.10938(17) 0.61989(16) 0.03625(7) 0.0340(6) Uani . . 1.000
C C28 -0.14476(16) 0.78916(14) 0.08942(6) 0.0288(5) Uani . . 1.000
C C29 0.16336(15) 0.59792(13) 0.19642(6) 0.0234(5) Uani . . 1.000
C C30 0.25177(15) 0.56260(13) 0.15833(6) 0.0240(5) Uani . . 1.000
C C31 0.23655(17) 0.46683(14) 0.12715(6) 0.0294(5) Uani . . 1.000
C C32 0.33205(17) 0.43414(15) 0.09790(7) 0.0331(5) Uani . . 1.000
C C33 0.44455(17) 0.49856(17) 0.09941(7) 0.0346(6) Uani . . 1.000
C C34 0.46181(17) 0.59379(16) 0.13061(7) 0.0360(6) Uani . . 1.000
C C35 0.36688(16) 0.62456(15) 0.15988(7) 0.0295(5) Uani . . 1.000
C C36 0.5385(2) 0.3742(2) 0.04287(10) 0.0684(10) Uani . . 1.000
H H1 0.01140 0.53830 0.11920 0.0300 Uiso calc R 1.000
H H2A 0.11210 0.86280 0.12620 0.0290 Uiso calc R 1.000
H H3N 0.2223(17) 1.0984(15) 0.1704(7) 0.031(5) Uiso . . 1.000
H H4A 0.07050 0.97030 0.19670 0.0260 Uiso calc R 1.000
H H6 0.33220 1.12590 0.10560 0.0330 Uiso calc R 1.000
H H7 0.11240 1.22470 0.11410 0.0310 Uiso calc R 1.000
H H12 -0.01830 0.61490 0.24830 0.0280 Uiso calc R 1.000
H H13A -0.23050 0.60290 0.21790 0.0340 Uiso calc R 1.000
H H13B -0.22910 0.71110 0.18060 0.0340 Uiso calc R 1.000
H H14A -0.23590 0.56850 0.12090 0.0370 Uiso calc R 1.000
H H14B -0.14980 0.48450 0.16090 0.0370 Uiso calc R 1.000
H H15A 0.12560 0.89470 0.28010 0.0430 Uiso calc R 1.000
H H15B 0.16670 0.81680 0.23520 0.0430 Uiso calc R 1.000
H H15C 0.15500 0.76290 0.29040 0.0430 Uiso calc R 1.000
H H16A -0.18870 0.76360 0.28360 0.0520 Uiso calc R 1.000
H H16B -0.09020 0.85580 0.31260 0.0520 Uiso calc R 1.000
H H16C -0.05430 0.72400 0.31750 0.0520 Uiso calc R 1.000
H H17 -0.29180 0.88260 0.20920 0.0340 Uiso calc R 1.000
H H18 -0.29770 1.06130 0.15610 0.0350 Uiso calc R 1.000
H H19A -0.19130 1.18050 0.08740 0.0520 Uiso calc R 1.000
H H19B -0.11360 1.29620 0.10190 0.0520 Uiso calc R 1.000
H H19C -0.21670 1.25100 0.13710 0.0520 Uiso calc R 1.000
H H20A 0.03940 1.30760 0.18710 0.0460 Uiso calc R 1.000
H H20B 0.08370 1.19430 0.21850 0.0460 Uiso calc R 1.000
H H20C -0.06070 1.24370 0.21840 0.0460 Uiso calc R 1.000
H H21A -0.00950 1.15530 0.03880 0.0380 Uiso calc R 1.000
H H21B -0.00900 1.02880 0.06210 0.0380 Uiso calc R 1.000
H H22A 0.17790 1.01320 0.02580 0.0400 Uiso calc R 1.000
H H22B 0.20670 1.14710 0.02990 0.0400 Uiso calc R 1.000
H H23A 0.46920 0.86500 0.16170 0.0480 Uiso calc R 1.000
H H23B 0.34220 0.91600 0.18170 0.0480 Uiso calc R 1.000
H H23C 0.46040 0.99780 0.17270 0.0480 Uiso calc R 1.000
H H24A 0.41530 0.97620 0.03410 0.0620 Uiso calc R 1.000
H H24B 0.50730 0.89300 0.07190 0.0620 Uiso calc R 1.000
H H24C 0.51120 1.02650 0.08250 0.0620 Uiso calc R 1.000
H H25 0.34190 0.77060 0.02620 0.0370 Uiso calc R 1.000
H H26 0.14470 0.64160 0.01600 0.0360 Uiso calc R 1.000
H H27A -0.19780 0.59470 0.04030 0.0510 Uiso calc R 1.000
H H27B -0.05360 0.55370 0.03330 0.0510 Uiso calc R 1.000
H H27C -0.11360 0.66620 0.00500 0.0510 Uiso calc R 1.000
H H28A -0.23220 0.75930 0.09200 0.0430 Uiso calc R 1.000
H H28B -0.11220 0.83240 0.12060 0.0430 Uiso calc R 1.000
H H28C -0.14980 0.83870 0.05920 0.0430 Uiso calc R 1.000
H H31 0.15910 0.42270 0.12580 0.0350 Uiso calc R 1.000
H H32 0.32010 0.36810 0.07700 0.0400 Uiso calc R 1.000
H H34 0.53920 0.63800 0.13190 0.0430 Uiso calc R 1.000
H H35 0.38040 0.68940 0.18150 0.0350 Uiso calc R 1.000
H H36A 0.53140 0.30950 0.06570 0.1030 Uiso calc R 1.000
H H36B 0.46140 0.37640 0.01600 0.1030 Uiso calc R 1.000
H H36C 0.61790 0.36640 0.02680 0.1030 Uiso calc R 1.000

loop_
_atom_type_symbol
_atom_type_description
_atom_type_scat_dispersion_real
_atom_type_scat_dispersion_imag
_atom_type_scat_source
C C 0.0033 0.0016 'International Tables Vol C Tables 4.2.6.8 and 6.1.1.4'
H H 0.0000 0.0000 'International Tables Vol C Tables 4.2.6.8 and 6.1.1.4'
N N 0.0061 0.0033 'International Tables Vol C Tables 4.2.6.8 and 6.1.1.4'
O O 0.0106 0.0060 'International Tables Vol C Tables 4.2.6.8 and 6.1.1.4'

loop_
_geom_angle_atom_site_label_1
_geom_angle_atom_site_label_2
_geom_angle_atom_site_label_3
_geom_angle
_geom_angle_publ_flag
C33 O2 C36 117.72(16) no
C1 N1 C12 112.15(12) no
C1 N1 C29 119.01(13) no
C12 N1 C29 116.83(12) no
C3 N2 C4 110.65(13) no
C6 N3 C7 105.81(12) no
C9 N4 C10 111.22(13) no
C4 N2 H2A 125.00 no
C3 N2 H2A 125.00 no
C6 N3 H3N 111.0(11) no
C7 N3 H3N 111.9(11) no
C10 N4 H4A 124.00 no
C9 N4 H4A 124.00 no
N1 C1 C14 101.34(12) no
N1 C1 C2 117.02(13) no
C2 C1 C14 117.27(13) no
C1 C2 C28 113.95(13) no
C1 C2 C3 110.60(13) no
C1 C2 C27 105.44(13) no
C27 C2 C28 108.30(13) no
C3 C2 C27 108.06(13) no
C3 C2 C28 110.20(13) no
C2 C3 C26 130.52(15) no
N2 C3 C26 106.43(14) no
N2 C3 C2 123.03(14) no
C5 C4 C25 130.40(15) no
N2 C4 C5 123.19(14) no
N2 C4 C25 106.37(14) no
C4 C5 C6 111.30(13) no
C6 C5 C23 109.22(13) no
C4 C5 C23 111.77(14) no
C4 C5 C24 108.75(14) no
C6 C5 C24 107.21(14) no
C23 C5 C24 108.44(14) no
N3 C6 C22 104.00(13) no
N3 C6 C5 113.18(13) no
C5 C6 C22 114.39(13) no
N3 C7 C8 114.92(13) no
N3 C7 C21 100.76(13) no
C8 C7 C21 118.57(14) no
C7 C8 C20 108.51(13) no
C9 C8 C19 109.67(13) no
C7 C8 C9 114.89(13) no
C7 C8 C19 107.19(13) no
C9 C8 C20 107.94(13) no
C19 C8 C20 108.49(14) no
N4 C9 C8 122.37(14) no
N4 C9 C18 106.23(14) no
C8 C9 C18 130.20(15) no
N4 C10 C17 105.94(14) no
N4 C10 C11 122.17(13) no
C11 C10 C17 131.82(15) no
C12 C11 C16 105.33(13) no
C10 C11 C15 109.30(13) no
C15 C11 C16 107.95(13) no
C10 C11 C12 115.78(13) no
C10 C11 C16 107.19(13) no
C12 C11 C15 110.90(13) no
N1 C12 C13 104.01(12) no
N1 C12 C11 116.90(13) no
C11 C12 C13 115.38(13) no
C12 C13 C14 104.81(13) no
C1 C14 C13 105.49(14) no
C10 C17 C18 108.32(15) no
C9 C18 C17 108.28(15) no
C7 C21 C22 102.13(13) no
C6 C22 C21 105.24(13) no
C4 C25 C26 108.45(15) no
C3 C26 C25 108.11(15) no
O1 C29 N1 121.72(14) no
N1 C29 C30 120.64(13) no
O1 C29 C30 117.41(14) no
C31 C30 C35 117.79(15) no
C29 C30 C35 115.71(14) no
C29 C30 C31 125.98(14) no
C30 C31 C32 121.51(16) no
C31 C32 C33 119.49(16) no
O2 C33 C32 125.09(17) no
O2 C33 C34 115.15(16) no
C32 C33 C34 119.75(17) no
C33 C34 C35 120.14(17) no
C30 C35 C34 121.29(16) no
N1 C1 H1 107.00 no
C2 C1 H1 107.00 no
C14 C1 H1 107.00 no
N3 C6 H6 108.00 no
C5 C6 H6 108.00 no
C22 C6 H6 108.00 no
N3 C7 H7 107.00 no
C8 C7 H7 107.00 no
C21 C7 H7 107.00 no
N1 C12 H12 107.00 no
C11 C12 H12 107.00 no
C13 C12 H12 107.00 no
C12 C13 H13A 111.00 no
C12 C13 H13B 111.00 no
C14 C13 H13A 111.00 no
C14 C13 H13B 111.00 no
H13A C13 H13B 109.00 no
C1 C14 H14A 111.00 no
C1 C14 H14B 111.00 no
C13 C14 H14A 111.00 no
C13 C14 H14B 111.00 no
H14A C14 H14B 109.00 no
C11 C15 H15A 109.00 no
C11 C15 H15B 109.00 no
C11 C15 H15C 109.00 no
H15A C15 H15B 109.00 no
H15A C15 H15C 110.00 no
H15B C15 H15C 109.00 no
C11 C16 H16A 109.00 no
C11 C16 H16B 109.00 no
C11 C16 H16C 110.00 no
H16A C16 H16B 109.00 no
H16A C16 H16C 109.00 no
H16B C16 H16C 109.00 no
C10 C17 H17 126.00 no
C18 C17 H17 126.00 no
C9 C18 H18 126.00 no
C17 C18 H18 126.00 no
C8 C19 H19A 109.00 no
C8 C19 H19B 109.00 no
C8 C19 H19C 110.00 no
H19A C19 H19B 110.00 no
H19A C19 H19C 109.00 no
H19B C19 H19C 109.00 no
C8 C20 H20A 109.00 no
C8 C20 H20B 110.00 no
C8 C20 H20C 109.00 no
H20A C20 H20B 110.00 no
H20A C20 H20C 110.00 no
H20B C20 H20C 109.00 no
C7 C21 H21A 111.00 no
C7 C21 H21B 111.00 no
C22 C21 H21A 111.00 no
C22 C21 H21B 111.00 no
H21A C21 H21B 109.00 no
C6 C22 H22A 111.00 no
C6 C22 H22B 111.00 no
C21 C22 H22A 111.00 no
C21 C22 H22B 111.00 no
H22A C22 H22B 109.00 no
C5 C23 H23A 110.00 no
C5 C23 H23B 110.00 no
C5 C23 H23C 110.00 no
H23A C23 H23B 109.00 no
H23A C23 H23C 109.00 no
H23B C23 H23C 109.00 no
C5 C24 H24A 109.00 no
C5 C24 H24B 109.00 no
C5 C24 H24C 109.00 no
H24A C24 H24B 110.00 no
H24A C24 H24C 109.00 no
H24B C24 H24C 109.00 no
C4 C25 H25 126.00 no
C26 C25 H25 126.00 no
C3 C26 H26 126.00 no
C25 C26 H26 126.00 no
C2 C27 H27A 109.00 no
C2 C27 H27B 110.00 no
C2 C27 H27C 110.00 no
H27A C27 H27B 109.00 no
H27A C27 H27C 110.00 no
H27B C27 H27C 109.00 no
C2 C28 H28A 109.00 no
C2 C28 H28B 109.00 no
C2 C28 H28C 109.00 no
H28A C28 H28B 110.00 no
H28A C28 H28C 109.00 no
H28B C28 H28C 109.00 no
C30 C31 H31 119.00 no
C32 C31 H31 119.00 no
C31 C32 H32 120.00 no
C33 C32 H32 120.00 no
C33 C34 H34 120.00 no
C35 C34 H34 120.00 no
C30 C35 H35 119.00 no
C34 C35 H35 119.00 no
O2 C36 H36A 109.00 no
O2 C36 H36B 109.00 no
O2 C36 H36C 109.00 no
H36A C36 H36B 109.00 no
H36A C36 H36C 109.00 no
H36B C36 H36C 110.00 no

loop_
_geom_bond_atom_site_label_1
_geom_bond_atom_site_label_2
_geom_bond_distance
_geom_bond_publ_flag
O1 C29 1.2343(19) no
O2 C33 1.374(2) no
O2 C36 1.420(3) no
N1 C1 1.494(2) no
N1 C12 1.501(2) no
N1 C29 1.376(2) no
N2 C3 1.380(2) no
N2 C4 1.380(2) no
N3 C6 1.483(2) no
N3 C7 1.474(2) no
N4 C9 1.377(2) no
N4 C10 1.378(2) no
N2 H2A 0.8800 no
N3 H3N 0.924(18) no
N4 H4A 0.8800 no
C1 C2 1.561(2) no
C1 C14 1.538(2) no
C2 C3 1.518(2) no
C2 C27 1.546(2) no
C2 C28 1.531(2) no
C3 C26 1.372(2) no
C4 C5 1.510(2) no
C4 C25 1.369(2) no
C5 C23 1.539(2) no
C5 C6 1.547(2) no
C5 C24 1.542(2) no
C6 C22 1.547(2) no
C7 C8 1.546(2) no
C7 C21 1.523(2) no
C8 C20 1.549(2) no
C8 C9 1.516(2) no
C8 C19 1.540(2) no
C9 C18 1.370(2) no
C10 C11 1.517(2) no
C10 C17 1.375(2) no
C11 C16 1.549(2) no
C11 C12 1.573(2) no
C11 C15 1.531(2) no
C12 C13 1.536(2) no
C13 C14 1.527(3) no
C17 C18 1.411(2) no
C21 C22 1.530(2) no
C25 C26 1.410(3) no
C29 C30 1.508(2) no
C30 C35 1.390(2) no
C30 C31 1.390(2) no
C31 C32 1.390(2) no
C32 C33 1.383(3) no
C33 C34 1.386(3) no
C34 C35 1.380(2) no
C1 H1 1.0000 no
C6 H6 1.0000 no
C7 H7 1.0000 no
C12 H12 1.0000 no
C13 H13A 0.9900 no
C13 H13B 0.9900 no
C14 H14A 0.9900 no
C14 H14B 0.9900 no
C15 H15A 0.9800 no
C15 H15B 0.9800 no
C15 H15C 0.9800 no
C16 H16A 0.9800 no
C16 H16B 0.9800 no
C16 H16C 0.9800 no
C17 H17 0.9500 no
C18 H18 0.9500 no
C19 H19A 0.9800 no
C19 H19B 0.9800 no
C19 H19C 0.9800 no
C20 H20A 0.9800 no
C20 H20B 0.9800 no
C20 H20C 0.9800 no
C21 H21A 0.9900 no
C21 H21B 0.9900 no
C22 H22A 0.9900 no
C22 H22B 0.9900 no
C23 H23A 0.9800 no
C23 H23B 0.9800 no
C23 H23C 0.9800 no
C24 H24A 0.9800 no
C24 H24B 0.9800 no
C24 H24C 0.9800 no
C25 H25 0.9500 no
C26 H26 0.9500 no
C27 H27A 0.9800 no
C27 H27B 0.9800 no
C27 H27C 0.9800 no
C28 H28A 0.9800 no
C28 H28B 0.9800 no
C28 H28C 0.9800 no
C31 H31 0.9500 no
C32 H32 0.9500 no
C34 H34 0.9500 no
C35 H35 0.9500 no
C36 H36A 0.9800 no
C36 H36B 0.9800 no
C36 H36C 0.9800 no

loop_
_geom_hbond_atom_site_label_D
_geom_hbond_atom_site_label_H
_geom_hbond_atom_site_label_A
_geom_hbond_site_symmetry_A
_geom_hbond_distance_DH
_geom_hbond_distance_HA
_geom_hbond_distance_DA
_geom_hbond_angle_DHA
_geom_hbond_publ_flag
N2 H2A N3 . 0.88 2.57 3.0671(18) 117 yes
N4 H4A N3 . 0.88 2.33 2.8759(18) 121 yes
C28 H28B N4 . 0.98 2.59 3.561(2) 171 yes
C28 H28B Cg1 . 0.98 2.45 3.3632(18) 155 yes
N3 H3N O1 2_555 0.924(18) 2.283(18) 3.1401(17) 154.0(15) yes
C20 H20B O1 2_555 0.98 2.56 3.530(2) 170 yes
C15 H15A Cg2 2_555 0.98 2.85 3.7176(19) 148 yes

loop_
_geom_torsion_atom_site_label_1
_geom_torsion_atom_site_label_2
_geom_torsion_atom_site_label_3
_geom_torsion_atom_site_label_4
_geom_torsion
_geom_torsion_publ_flag
C36 O2 C33 C32 -4.9(3) no
C36 O2 C33 C34 174.72(18) no
C12 N1 C1 C2 107.23(15) no
C12 N1 C1 C14 -21.59(16) no
C29 N1 C1 C2 -111.23(16) no
C29 N1 C1 C14 119.95(14) no
C1 N1 C12 C11 -127.09(14) no
C1 N1 C12 C13 1.36(16) no
C29 N1 C12 C11 90.47(17) no
C29 N1 C12 C13 -141.08(14) no
C1 N1 C29 O1 -149.49(15) no
C1 N1 C29 C30 36.2(2) no
C12 N1 C29 O1 -9.7(2) no
C12 N1 C29 C30 175.94(13) no
C4 N2 C3 C2 -177.68(14) no
C4 N2 C3 C26 0.71(18) no
C3 N2 C4 C5 177.31(14) no
C3 N2 C4 C25 -0.66(18) no
C7 N3 C6 C5 -153.56(13) no
C7 N3 C6 C22 -28.83(16) no
C6 N3 C7 C8 174.58(13) no
C6 N3 C7 C21 45.89(15) no
C10 N4 C9 C8 168.50(14) no
C10 N4 C9 C18 -0.16(18) no
C9 N4 C10 C11 -177.86(14) no
C9 N4 C10 C17 -0.49(18) no
N1 C1 C2 C3 52.15(18) no
N1 C1 C2 C27 168.72(13) no
N1 C1 C2 C28 -72.64(18) no
C14 C1 C2 C3 172.90(14) no
C14 C1 C2 C27 -70.53(17) no
C14 C1 C2 C28 48.11(19) no
N1 C1 C14 C13 33.50(16) no
C2 C1 C14 C13 -95.17(16) no
C1 C2 C3 N2 -83.99(18) no
C1 C2 C3 C26 98.0(2) no
C27 C2 C3 N2 161.07(15) no
C27 C2 C3 C26 -16.9(2) no
C28 C2 C3 N2 42.9(2) no
C28 C2 C3 C26 -135.07(18) no
N2 C3 C26 C25 -0.48(18) no
C2 C3 C26 C25 177.74(16) no
N2 C4 C5 C6 -53.7(2) no
N2 C4 C5 C23 68.7(2) no
N2 C4 C5 C24 -171.63(15) no
C25 C4 C5 C6 123.70(19) no
C25 C4 C5 C23 -113.9(2) no
C25 C4 C5 C24 5.8(2) no
N2 C4 C25 C26 0.34(19) no
C5 C4 C25 C26 -177.43(16) no
C4 C5 C6 N3 73.58(16) no
C4 C5 C6 C22 -45.31(18) no
C23 C5 C6 N3 -50.31(18) no
C23 C5 C6 C22 -169.19(14) no
C24 C5 C6 N3 -167.61(13) no
C24 C5 C6 C22 73.50(17) no
N3 C6 C22 C21 0.44(17) no
C5 C6 C22 C21 124.39(15) no
N3 C7 C8 C9 -48.77(18) no
N3 C7 C8 C19 -170.90(13) no
N3 C7 C8 C20 72.12(17) no
C21 C7 C8 C9 70.41(19) no
C21 C7 C8 C19 -51.73(19) no
C21 C7 C8 C20 -168.70(14) no
N3 C7 C21 C22 -43.89(15) no
C8 C7 C21 C22 -170.18(14) no
C7 C8 C9 N4 52.8(2) no
C7 C8 C9 C18 -141.52(18) no
C19 C8 C9 N4 173.56(14) no
C19 C8 C9 C18 -20.7(2) no
C20 C8 C9 N4 -68.43(19) no
C20 C8 C9 C18 97.3(2) no
N4 C9 C18 C17 0.74(19) no
C8 C9 C18 C17 -166.71(16) no
N4 C10 C11 C12 -109.38(16) no
N4 C10 C11 C15 16.7(2) no
N4 C10 C11 C16 133.45(15) no
C17 C10 C11 C12 74.0(2) no
C17 C10 C11 C15 -159.91(17) no
C17 C10 C11 C16 -43.2(2) no
N4 C10 C17 C18 0.94(19) no
C11 C10 C17 C18 177.95(16) no
C10 C11 C12 N1 75.88(17) no
C10 C11 C12 C13 -46.87(19) no
C15 C11 C12 N1 -49.38(18) no
C15 C11 C12 C13 -172.14(14) no
C16 C11 C12 N1 -165.92(13) no
C16 C11 C12 C13 71.33(17) no
N1 C12 C13 C14 19.90(16) no
C11 C12 C13 C14 149.28(13) no
C12 C13 C14 C1 -33.92(17) no
C10 C17 C18 C9 -1.1(2) no
C7 C21 C22 C6 26.63(17) no
C4 C25 C26 C3 0.09(19) no
O1 C29 C30 C31 108.99(19) no
O1 C29 C30 C35 -62.4(2) no
N1 C29 C30 C31 -76.4(2) no
N1 C29 C30 C35 112.15(17) no
C29 C30 C31 C32 -171.98(16) no
C35 C30 C31 C32 -0.7(2) no
C29 C30 C35 C34 173.61(16) no
C31 C30 C35 C34 1.4(3) no
C30 C31 C32 C33 -0.5(3) no
C31 C32 C33 O2 -179.42(17) no
C31 C32 C33 C34 1.0(3) no
O2 C33 C34 C35 -179.91(18) no
C32 C33 C34 C35 -0.3(3) no
C33 C34 C35 C30 -1.0(3) no
